data_7232549
loop_
_publ_author_name
'Ptak, Maciej'
'Dziuk, B\/la\.zej'
'Stefa\'nska, Dagmara'
'Hermanowicz, Krzysztof'

_publ_section_title
;
 The structural, phonon and optical properties of
 [CH3NH3]M0.5CrxAl0.5&#x2212;x(HCOO)3 (M = Na, K; x = 0, 0.025, 0.5)
 metal--organic framework perovskites for luminescence thermometry
;
_journal_name_full 'Physical Chemistry Chemical Physics'
_journal_paper_doi 10.1039/C9CP01043B
_journal_year 2019
_chemical_formula_sum 'C8 H18 Cr N2 Na O12'
_chemical_formula_weight 409.23
_space_group_crystal_system monoclinic
_space_group_IT_number 14
_space_group_name_Hall '-P 2yn'
_space_group_name_H-M_alt 'P 1 21/n 1'
_symmetry_space_group_name_Hall '-P 2yn'
_symmetry_space_group_name_H-M 'P 1 21/n 1'
_atom_sites_solution_hydrogens geom
_audit_creation_method SHELXL-2014/7
_audit_update_record
;
2018-04-13 deposited with the CCDC.    2019-03-18 downloaded from the CCDC.
;
_cell_angle_alpha 90
_cell_angle_beta 90.923(5)
_cell_angle_gamma 90
_cell_formula_units_Z 2
_cell_length_a 8.0317(4)
_cell_length_b 8.7854(5)
_cell_length_c 11.9391(7)
_cell_measurement_reflns_used 5526
_cell_measurement_temperature 293(2)
_cell_measurement_theta_max 25.993
_cell_measurement_theta_min 3.034
_cell_volume 842.33(8)
_computing_cell_refinement 'CrysAlisCCD (Oxford Diffraction Ltd., 2008)'
_computing_data_collection 'CrysAlisCCD (Oxford Diffraction Ltd., 2008)'
_computing_data_reduction 'CrysAlisCCD (Oxford Diffraction Ltd., 2008)'
_computing_molecular_graphics 'SHELXTL (Sheldrick, 2008)'
_computing_publication_material 'SHELXL-2014/7 (Sheldrick, 2014)'
_computing_structure_refinement 'SHELXL-2014/7 (Sheldrick, 2014)'
_computing_structure_solution 'SHELXS-2014/7 (Sheldrick, 2014)'
_diffrn_ambient_temperature 293(2)
_diffrn_detector_area_resol_mean '1024 x 1024 with blocks 2 x 2'
_diffrn_measured_fraction_theta_full 0.991
_diffrn_measured_fraction_theta_max 0.990
_diffrn_measurement_device_type Xcalibur
_diffrn_measurement_method \w--scan
_diffrn_radiation_type MoK\a
_diffrn_radiation_wavelength 0.71073
_diffrn_reflns_av_R_equivalents 0.0427
_diffrn_reflns_av_unetI/netI 0.0622
_diffrn_reflns_Laue_measured_fraction_full 0.991
_diffrn_reflns_Laue_measured_fraction_max 0.990
_diffrn_reflns_limit_h_max 9
_diffrn_reflns_limit_h_min -9
_diffrn_reflns_limit_k_max 9
_diffrn_reflns_limit_k_min -10
_diffrn_reflns_limit_l_max 14
_diffrn_reflns_limit_l_min -14
_diffrn_reflns_number 5526
_diffrn_reflns_point_group_measured_fraction_full 0.991
_diffrn_reflns_point_group_measured_fraction_max 0.990
_diffrn_reflns_theta_full 25.242
_diffrn_reflns_theta_max 25.993
_diffrn_reflns_theta_min 3.034
_diffrn_source 'fine-focus sealed tube'
_exptl_absorpt_coefficient_mu 0.767
_exptl_absorpt_correction_type none
_exptl_crystal_colour 'slightly purple'
_exptl_crystal_density_diffrn 1.613
_exptl_crystal_density_method 'not measured'
_exptl_crystal_description plate
_exptl_crystal_F_000 422
_exptl_crystal_size_max 0.02
_exptl_crystal_size_mid 0.015
_exptl_crystal_size_min 0.01
_refine_diff_density_max 0.181
_refine_diff_density_min -0.271
_refine_diff_density_rms 0.056
_refine_ls_extinction_method none
_refine_ls_goodness_of_fit_ref 0.873
_refine_ls_hydrogen_treatment constr
_refine_ls_matrix_type full
_refine_ls_number_parameters 114
_refine_ls_number_reflns 1634
_refine_ls_number_restraints 0
_refine_ls_restrained_S_all 0.873
_refine_ls_R_factor_all 0.0638
_refine_ls_R_factor_gt 0.0334
_refine_ls_shift/su_max 0.000
_refine_ls_shift/su_mean 0.000
_refine_ls_structure_factor_coef Fsqd
_refine_ls_weighting_details 'w=1/[\s^2^(Fo^2^)+(0.0302P)^2^] where P=(Fo^2^+2Fc^2^)/3'
_refine_ls_weighting_scheme calc
_refine_ls_wR_factor_gt 0.0630
_refine_ls_wR_factor_ref 0.0690
_reflns_Friedel_coverage 0.000
_reflns_number_gt 1061
_reflns_number_total 1634
_reflns_threshold_expression 'I > 2\s(I)'
_cod_data_source_file c9cp01043b2.cif
_cod_data_source_block 293K
_cod_database_code 7232549
_shelx_shelxl_version_number 2014/7
_shelx_space_group_comment
;
The symmetry employed for this shelxl refinement is uniquely defined
by the following loop, which should always be used as a source of
symmetry information in preference to the above space-group names.
They are only intended as comments.
;

loop_
_space_group_symop_operation_xyz
'x, y, z'
'-x+1/2, y+1/2, -z+1/2'
'-x, -y, -z'
'x-1/2, -y-1/2, z-1/2'

loop_
_atom_site_label
_atom_site_type_symbol
_atom_site_fract_x
_atom_site_fract_y
_atom_site_fract_z
_atom_site_U_iso_or_equiv
_atom_site_adp_type
_atom_site_occupancy
_atom_site_site_symmetry_order
_atom_site_calc_flag
_atom_site_refinement_flags_posn
_atom_site_refinement_flags_adp
_atom_site_refinement_flags_occupancy
Cr1 Cr 0.5000 0.5000 0.5000 0.02366(16) Uani 1 2 d S . P
N1 N -0.0098(3) 0.4368(3) 0.2383(2) 0.0503(7) Uani 1 1 d . . .
H1A H -0.1169 0.4253 0.2200 0.075 Uiso 1 1 calc R U .
H1B H 0.0139 0.3820 0.2992 0.075 Uiso 1 1 calc R U .
H1C H 0.0527 0.4052 0.1820 0.075 Uiso 1 1 calc R U .
O1 O 0.2979(2) 0.41069(19) 0.43056(14) 0.0312(4) Uani 1 1 d . . .
C1 C 0.2182(3) 0.2973(3) 0.4652(2) 0.0359(7) Uani 1 1 d . . .
H1 H 0.2621 0.2466 0.5274 0.043 Uiso 1 1 calc R U .
Na1 Na 1.0000 0.0000 0.5000 0.0322(3) Uani 1 2 d S . P
O3 O 0.5736(2) 0.29912(18) 0.55477(14) 0.0294(4) Uani 1 1 d . . .
C3 C 0.4331(3) 0.5131(3) 0.7387(2) 0.0351(6) Uani 1 1 d . . .
H3 H 0.5428 0.4807 0.7474 0.042 Uiso 1 1 calc R U .
C2 C 0.7038(3) 0.2274(3) 0.5285(2) 0.0376(7) Uani 1 1 d . . .
H2 H 0.7708 0.2701 0.4739 0.045 Uiso 1 1 calc R U .
O2 O 0.0882(2) 0.2474(2) 0.42455(17) 0.0440(5) Uani 1 1 d . . .
O4 O 0.7475(2) 0.1076(2) 0.56902(17) 0.0487(6) Uani 1 1 d . . .
C4 C 0.0241(4) 0.5957(4) 0.2607(3) 0.0705(11) Uani 1 1 d . . .
H4A H -0.0060 0.6553 0.1960 0.106 Uiso 1 1 calc R U .
H4B H 0.1406 0.6088 0.2773 0.106 Uiso 1 1 calc R U .
H4C H -0.0398 0.6286 0.3235 0.106 Uiso 1 1 calc R U .
O6 O 0.3546(2) 0.5387(2) 0.82371(15) 0.0434(5) Uani 1 1 d . . .
O5 O 0.3764(2) 0.52754(18) 0.64017(14) 0.0307(4) Uani 1 1 d . . .

loop_
_atom_site_aniso_label
_atom_site_aniso_U_11
_atom_site_aniso_U_22
_atom_site_aniso_U_33
_atom_site_aniso_U_23
_atom_site_aniso_U_13
_atom_site_aniso_U_12
Cr1 0.0211(3) 0.0270(3) 0.0229(3) 0.0020(3) 0.0010(2) 0.0003(3)
N1 0.0423(15) 0.0644(17) 0.0442(17) -0.0020(13) 0.0029(12) 0.0148(13)
O1 0.0277(10) 0.0340(11) 0.0318(11) 0.0039(9) -0.0023(8) -0.0077(8)
C1 0.0323(16) 0.0399(18) 0.0355(17) 0.0068(14) -0.0037(13) -0.0044(14)
Na1 0.0321(8) 0.0325(8) 0.0317(8) 0.0012(7) -0.0002(6) 0.0013(7)
O3 0.0264(10) 0.0280(11) 0.0340(11) 0.0052(8) 0.0023(8) 0.0049(8)
C3 0.0271(13) 0.0455(18) 0.0327(16) 0.0021(15) 0.0026(12) 0.0046(14)
C2 0.0331(16) 0.0428(19) 0.0369(18) 0.0088(14) 0.0067(13) 0.0063(14)
O2 0.0330(11) 0.0442(12) 0.0546(14) 0.0074(10) -0.0077(10) -0.0128(9)
O4 0.0483(13) 0.0429(13) 0.0551(14) 0.0140(11) 0.0102(10) 0.0190(10)
C4 0.064(3) 0.060(3) 0.087(3) 0.004(2) -0.006(2) 0.004(2)
O6 0.0410(12) 0.0623(15) 0.0270(11) -0.0015(9) 0.0040(9) 0.0033(9)
O5 0.0278(10) 0.0421(12) 0.0222(10) 0.0025(8) 0.0007(8) 0.0046(8)

loop_
_atom_type_symbol
_atom_type_description
_atom_type_scat_dispersion_real
_atom_type_scat_dispersion_imag
_atom_type_scat_source
C C 0.0033 0.0016 'International Tables Vol C Tables 4.2.6.8 and 6.1.1.4'
H H 0.0000 0.0000 'International Tables Vol C Tables 4.2.6.8 and 6.1.1.4'
O O 0.0106 0.0060 'International Tables Vol C Tables 4.2.6.8 and 6.1.1.4'
N N 0.0061 0.0033 'International Tables Vol C Tables 4.2.6.8 and 6.1.1.4'
Cr Cr 0.3209 0.6236 'International Tables Vol C Tables 4.2.6.8 and 6.1.1.4'
Na Na 0.0362 0.0249 'International Tables Vol C Tables 4.2.6.8 and 6.1.1.4'

loop_
_geom_angle_atom_site_label_1
_geom_angle_atom_site_label_2
_geom_angle_atom_site_label_3
_geom_angle
_geom_angle_site_symmetry_1
_geom_angle_site_symmetry_3
O3 Cr1 O3 180.0 . 3_666
O3 Cr1 O1 91.36(7) . .
O3 Cr1 O1 88.64(7) 3_666 .
O3 Cr1 O1 88.64(7) . 3_666
O3 Cr1 O1 91.36(7) 3_666 3_666
O1 Cr1 O1 180.0 . 3_666
O3 Cr1 O5 88.90(7) . .
O3 Cr1 O5 91.10(7) 3_666 .
O1 Cr1 O5 89.05(7) . .
O1 Cr1 O5 90.94(7) 3_666 .
O3 Cr1 O5 91.10(7) . 3_666
O3 Cr1 O5 88.90(7) 3_666 3_666
O1 Cr1 O5 90.95(7) . 3_666
O1 Cr1 O5 89.06(7) 3_666 3_666
O5 Cr1 O5 180.0 . 3_666
C4 N1 H1A 109.5 . .
C4 N1 H1B 109.5 . .
H1A N1 H1B 109.5 . .
C4 N1 H1C 109.5 . .
H1A N1 H1C 109.5 . .
H1B N1 H1C 109.5 . .
C1 O1 Cr1 126.61(17) . .
O2 C1 O1 126.0(3) . .
O2 C1 H1 117.0 . .
O1 C1 H1 117.0 . .
O4 Na1 O4 180.0 3_756 .
O4 Na1 O6 92.57(7) 3_756 4_665
O4 Na1 O6 87.43(7) . 4_665
O4 Na1 O6 87.43(7) 3_756 2_646
O4 Na1 O6 92.57(7) . 2_646
O6 Na1 O6 180.0 4_665 2_646
O4 Na1 O2 88.42(6) 3_756 1_655
O4 Na1 O2 91.58(6) . 1_655
O6 Na1 O2 86.75(6) 4_665 1_655
O6 Na1 O2 93.25(6) 2_646 1_655
O4 Na1 O2 91.58(6) 3_756 3_656
O4 Na1 O2 88.42(6) . 3_656
O6 Na1 O2 93.25(6) 4_665 3_656
O6 Na1 O2 86.75(6) 2_646 3_656
O2 Na1 O2 180.00(8) 1_655 3_656
O4 Na1 C2 159.81(7) 3_756 .
O4 Na1 C2 20.19(7) . .
O6 Na1 C2 80.02(7) 4_665 .
O6 Na1 C2 99.98(7) 2_646 .
O2 Na1 C2 72.52(7) 1_655 .
O2 Na1 C2 107.48(7) 3_656 .
O4 Na1 C2 20.19(7) 3_756 3_756
O4 Na1 C2 159.81(7) . 3_756
O6 Na1 C2 99.98(7) 4_665 3_756
O6 Na1 C2 80.02(7) 2_646 3_756
O2 Na1 C2 107.48(7) 1_655 3_756
O2 Na1 C2 72.52(7) 3_656 3_756
C2 Na1 C2 180.0 . 3_756
C2 O3 Cr1 127.51(17) . .
O6 C3 O5 124.9(3) . .
O6 C3 H3 117.6 . .
O5 C3 H3 117.6 . .
O4 C2 O3 124.8(3) . .
O4 C2 Na1 43.17(14) . .
O3 C2 Na1 168.0(2) . .
O4 C2 H2 117.6 . .
O3 C2 H2 117.6 . .
Na1 C2 H2 74.4 . .
C1 O2 Na1 114.78(18) . 1_455
C2 O4 Na1 116.63(19) . .
N1 C4 H4A 109.5 . .
N1 C4 H4B 109.5 . .
H4A C4 H4B 109.5 . .
N1 C4 H4C 109.5 . .
H4A C4 H4C 109.5 . .
H4B C4 H4C 109.5 . .
C3 O6 Na1 116.65(17) . 2_656
C3 O5 Cr1 126.82(17) . .

loop_
_geom_bond_atom_site_label_1
_geom_bond_atom_site_label_2
_geom_bond_distance
_geom_bond_site_symmetry_2
Cr1 O3 1.9696(16) .
Cr1 O3 1.9696(16) 3_666
Cr1 O1 1.9733(16) .
Cr1 O1 1.9733(16) 3_666
Cr1 O5 1.9743(17) .
Cr1 O5 1.9743(17) 3_666
N1 C4 1.447(4) .
N1 H1A 0.8900 .
N1 H1B 0.8900 .
N1 H1C 0.8900 .
O1 C1 1.258(3) .
C1 O2 1.226(3) .
C1 H1 0.9300 .
Na1 O4 2.3955(18) 3_756
Na1 O4 2.3955(18) .
Na1 O6 2.4146(18) 4_665
Na1 O6 2.4146(18) 2_646
Na1 O2 2.4614(18) 1_655
Na1 O2 2.4614(18) 3_656
Na1 C2 3.130(3) .
Na1 C2 3.130(3) 3_756
O3 C2 1.264(3) .
C3 O6 1.225(3) .
C3 O5 1.260(3) .
C3 H3 0.9300 .
C2 O4 1.209(3) .
C2 H2 0.9300 .
O2 Na1 2.4614(17) 1_455
C4 H4A 0.9600 .
C4 H4B 0.9600 .
C4 H4C 0.9600 .
O6 Na1 2.4146(18) 2_656

loop_
_geom_hbond_atom_site_label_D
_geom_hbond_atom_site_label_H
_geom_hbond_atom_site_label_A
_geom_hbond_distance_DH
_geom_hbond_distance_HA
_geom_hbond_distance_DA
_geom_hbond_angle_DHA
_geom_hbond_site_symmetry_A
N1 H1A O6 0.89 2.00 2.863(3) 164.3 3_566
N1 H1B O2 0.89 1.99 2.877(3) 173.0 .
N1 H1C O3 0.89 2.36 3.097(3) 140.4 4_565
N1 H1C O4 0.89 2.09 2.940(3) 160.7 4_565
C1 H1 O3 0.93 2.56 3.032(3) 111.8 .
C2 H2 O2 0.93 2.63 3.350(3) 134.4 1_655
C2 H2 O5 0.93 2.52 3.010(3) 113.0 3_666

loop_
_geom_torsion_atom_site_label_1
_geom_torsion_atom_site_label_2
_geom_torsion_atom_site_label_3
_geom_torsion_atom_site_label_4
_geom_torsion
_geom_torsion_site_symmetry_4
Cr1 O1 C1 O2 176.1(2) .
Cr1 O3 C2 O4 176.0(2) .
Cr1 O3 C2 Na1 177.3(8) .
O1 C1 O2 Na1 170.5(2) 1_455
O3 C2 O4 Na1 179.6(2) .
O5 C3 O6 Na1 -180.0(2) 2_656
O6 C3 O5 Cr1 176.1(2) .
